data_4500790
loop_
_publ_author_name
'Liu, Lei-Lei'
'Ren, Zhi-Gang'
'Zhu, Lian-Wen'
'Wang, Hui-Fang'
'Yan, Wen-Yan'
'Lang, Jian-Ping'

_publ_section_title
;
 Temperature-Driven Assembly of Ln(III) (Ln = Nd, Eu, Yb) Coordination
 Polymers of a Flexible Azo Calix[4]arene Polycarboxylate Ligand
;
_journal_issue 8
_journal_name_full 'Crystal Growth &amp; Design'
_journal_page_first 3479
_journal_paper_doi 10.1021/cg200308k
_journal_volume 11
_journal_year 2011
_chemical_formula_moiety '2(C60 H43 Cl Eu2 N9 O15), 2(C H1.50 N0.50), 2(H O0.50), 2(H2 O)'
_chemical_formula_sum 'C122 H95 Cl2 Eu4 N19 O33'
_chemical_formula_weight 3033.91
_chemical_name_systematic
; 
 ? 
;
_space_group_IT_number 62
_symmetry_cell_setting orthorhombic
_symmetry_space_group_name_Hall '-P 2ac 2n'
_symmetry_space_group_name_H-M 'P n m a'
_atom_sites_solution_hydrogens geom
_atom_sites_solution_primary direct
_atom_sites_solution_secondary difmap
_cell_angle_alpha 90.00
_cell_angle_beta 90.00
_cell_angle_gamma 90.00
_cell_formula_units_Z 2
_cell_length_a 13.003(3)
_cell_length_b 16.449(3)
_cell_length_c 40.207(8)
_cell_measurement_reflns_used 25596
_cell_measurement_temperature 223(2)
_cell_measurement_theta_max 27.5126
_cell_measurement_theta_min 3.0399
_cell_volume 8600(3)
_computing_cell_refinement 'CrystalClear, Ver. 1.30 (Rigaku/MSC, 2001)'
_computing_data_collection 'CrystalClear, Ver. 1.30 (Rigaku/MSC, 2001)'
_computing_data_reduction 'CrystalStructure, Ver. 3.60 (Rigaku/MSC, 2004)'
_computing_molecular_graphics 'SHELXL-97 (Sheldrick, 1997)'
_computing_publication_material 'SHELXL-97 (Sheldrick, 1997)'
_computing_structure_refinement 'SHELXL-97 (Sheldrick, 1997)'
_computing_structure_solution 'SHELXS-97 (Sheldrick, 1990)'
_diffrn_ambient_temperature 223(2)
_diffrn_measured_fraction_theta_full 0.950
_diffrn_measured_fraction_theta_max 0.950
_diffrn_measurement_device_type 'Rigaku Mercury'
_diffrn_measurement_method \w
_diffrn_radiation_monochromator graphite
_diffrn_radiation_source 'fine-focus sealed tube'
_diffrn_radiation_type MoK\a
_diffrn_radiation_wavelength 0.71073
_diffrn_reflns_av_R_equivalents 0.0549
_diffrn_reflns_av_sigmaI/netI 0.0557
_diffrn_reflns_limit_h_max 15
_diffrn_reflns_limit_h_min -15
_diffrn_reflns_limit_k_max 19
_diffrn_reflns_limit_k_min -13
_diffrn_reflns_limit_l_max 47
_diffrn_reflns_limit_l_min -36
_diffrn_reflns_number 30585
_diffrn_reflns_theta_full 25.00
_diffrn_reflns_theta_max 25.00
_diffrn_reflns_theta_min 3.23
_diffrn_standards_decay_% 0
_diffrn_standards_interval_count 0
_diffrn_standards_interval_time 0
_diffrn_standards_number 0
_exptl_absorpt_coefficient_mu 1.532
_exptl_absorpt_correction_T_max 0.6365
_exptl_absorpt_correction_T_min 0.6365
_exptl_absorpt_correction_type multi-scan
_exptl_absorpt_process_details 'Jacobson, R. (1998) Private communication to Rigaku Corp.'
_exptl_crystal_colour red
_exptl_crystal_density_diffrn 1.172
_exptl_crystal_density_method 'not measured'
_exptl_crystal_description prism
_exptl_crystal_F_000 3020
_exptl_crystal_size_max 0.30
_exptl_crystal_size_mid 0.30
_exptl_crystal_size_min 0.30
_refine_diff_density_max 1.450
_refine_diff_density_min -0.996
_refine_diff_density_rms 0.101
_refine_ls_extinction_method none
_refine_ls_goodness_of_fit_ref 1.028
_refine_ls_hydrogen_treatment constr
_refine_ls_matrix_type full
_refine_ls_number_parameters 501
_refine_ls_number_reflns 7468
_refine_ls_number_restraints 225
_refine_ls_restrained_S_all 1.021
_refine_ls_R_factor_all 0.1043
_refine_ls_R_factor_gt 0.0793
_refine_ls_shift/su_max 0.003
_refine_ls_shift/su_mean 0.000
_refine_ls_structure_factor_coef Fsqd
_refine_ls_weighting_details 'calc w=1/[\s^2^(Fo^2^)+(0.0600P)^2^+36.8858P] where P=(Fo^2^+2Fc^2^)/3'
_refine_ls_weighting_scheme calc
_refine_ls_wR_factor_gt 0.1654
_refine_ls_wR_factor_ref 0.1800
_reflns_number_gt 5557
_reflns_number_total 7468
_reflns_threshold_expression >2sigma(I)
_cod_data_source_file cg200308k_si_002.cif
_cod_data_source_block 2
_cod_database_code 4500790

loop_
_symmetry_equiv_pos_as_xyz
'x, y, z'
'-x+1/2, -y, z+1/2'
'-x, y+1/2, -z'
'x+1/2, -y+1/2, -z+1/2'
'-x, -y, -z'
'x-1/2, y, -z-1/2'
'x, -y-1/2, z'
'-x-1/2, y-1/2, z-1/2'

loop_
_atom_site_label
_atom_site_type_symbol
_atom_site_fract_x
_atom_site_fract_y
_atom_site_fract_z
_atom_site_U_iso_or_equiv
_atom_site_adp_type
_atom_site_occupancy
_atom_site_symmetry_multiplicity
_atom_site_calc_flag
_atom_site_refinement_flags
_atom_site_disorder_group
Eu1 Eu 1.71641(3) 0.2500 0.778737(13) 0.06020(18) Uani 1 2 d S .
Eu2 Eu 1.39356(4) 0.2500 0.816563(15) 0.0999(3) Uani 1 2 d SU .
Cl1 Cl 1.3299(8) 0.2895(7) 0.8710(3) 0.141(4) Uani 0.370(8) 1 d PDU 1
Cl1A Cl 1.3093(12) 0.267(3) 0.8902(5) 0.127(18) Uani 0.130(8) 1 d P 2
C1 C 1.2936(7) 0.6383(6) 1.0259(2) 0.085(3) Uani 1 1 d . .
C2 C 1.3913(8) 0.6719(6) 1.0237(2) 0.084(3) Uani 1 1 d . .
C3 C 1.4617(8) 0.6425(6) 1.0028(2) 0.082(3) Uani 1 1 d . .
H3A H 1.5280 0.6653 1.0019 0.098 Uiso 1 1 calc R .
C4 C 1.4366(7) 0.5801(6) 0.9830(2) 0.084(3) Uani 1 1 d . .
C5 C 1.3414(7) 0.5427(5) 0.9853(2) 0.074(2) Uani 1 1 d . .
H5A H 1.3259 0.4986 0.9713 0.089 Uiso 1 1 calc R .
C6 C 1.2708(7) 0.5693(5) 1.0074(2) 0.077(2) Uani 1 1 d . .
C7 C 1.5770(8) 0.4872(7) 0.9153(3) 0.096(3) Uani 1 1 d . .
C8 C 1.6716(11) 0.5245(6) 0.9171(2) 0.107(4) Uani 1 1 d . .
H8A H 1.6867 0.5598 0.9349 0.128 Uiso 1 1 calc R .
C9 C 1.7452(9) 0.5096(8) 0.8923(3) 0.114(4) Uani 1 1 d . .
H9A H 1.8085 0.5372 0.8921 0.137 Uiso 1 1 calc R .
C10 C 1.7200(9) 0.4510(9) 0.8677(3) 0.135(5) Uani 1 1 d . .
H10A H 1.7693 0.4363 0.8517 0.162 Uiso 1 1 calc R .
C11 C 1.6239(7) 0.4152(7) 0.8669(3) 0.104(3) Uani 1 1 d . .
C12 C 1.5514(9) 0.4365(6) 0.8912(3) 0.105(3) Uani 1 1 d . .
H12A H 1.4846 0.4148 0.8904 0.125 Uiso 1 1 calc R .
C13 C 1.5986(8) 0.3560(9) 0.8417(4) 0.137(5) Uani 1 1 d . .
C14 C 1.0284(8) 0.6341(7) 0.9931(3) 0.095(3) Uani 1 1 d . .
C15 C 1.0924(7) 0.5702(6) 0.9847(3) 0.089(3) Uani 1 1 d . .
C16 C 1.0852(7) 0.5417(6) 0.9518(3) 0.101(4) Uani 1 1 d . .
H16A H 1.1248 0.4966 0.9453 0.121 Uiso 1 1 calc R .
C17 C 1.0219(8) 0.5780(8) 0.9288(4) 0.122(4) Uani 1 1 d U .
C18 C 0.9616(9) 0.6439(8) 0.9380(4) 0.122(4) Uani 1 1 d U .
H18A H 0.9190 0.6684 0.9220 0.146 Uiso 1 1 calc R .
C19 C 0.9624(8) 0.6740(8) 0.9696(4) 0.114(4) Uani 1 1 d . .
C20 C 1.0505(9) 0.4880(8) 0.8576(2) 0.101(6) Uani 0.528(6) 1 d PGU 1
C21 C 1.1142(10) 0.4254(8) 0.8468(3) 0.103(6) Uani 0.528(6) 1 d PGU 1
H21A H 1.1605 0.4009 0.8618 0.124 Uiso 0.528(6) 1 calc PR 1
C22 C 1.1094(10) 0.3989(8) 0.8141(3) 0.092(5) Uani 0.528(6) 1 d PGU 1
C23 C 1.0410(11) 0.4350(9) 0.7920(2) 0.094(6) Uani 0.528(6) 1 d PGU 1
H23A H 1.0378 0.4171 0.7698 0.112 Uiso 0.528(6) 1 calc PR 1
C24 C 0.9773(11) 0.4976(9) 0.8027(3) 0.121(7) Uani 0.528(6) 1 d PGU 1
H24A H 0.9311 0.5220 0.7878 0.145 Uiso 0.528(6) 1 calc PR 1
C25 C 0.9821(10) 0.5241(8) 0.8355(3) 0.084(5) Uani 0.528(6) 1 d PGU 1
H25A H 0.9390 0.5664 0.8428 0.101 Uiso 0.528(6) 1 calc PR 1
C26 C 1.1814(15) 0.3384(11) 0.8021(5) 0.086(5) Uani 0.528(6) 1 d PU 1
O5 O 1.2414(12) 0.3106(10) 0.8220(3) 0.116(2) Uani 0.528(6) 1 d PU 1
O6 O 1.1688(10) 0.3078(9) 0.7737(3) 0.092(2) Uani 0.528(6) 1 d PU 1
C20A C 1.0458(17) 0.5070(13) 0.8423(3) 0.129(4) Uani 0.472(6) 1 d PGU 2
C21A C 1.1286(15) 0.4631(13) 0.8298(4) 0.124(4) Uani 0.472(6) 1 d PGU 2
H21B H 1.1842 0.4499 0.8437 0.149 Uiso 0.472(6) 1 calc PR 2
C22A C 1.1290(15) 0.4386(13) 0.7967(4) 0.115(3) Uani 0.472(6) 1 d PGU 2
C23A C 1.0467(16) 0.4580(13) 0.7761(3) 0.123(4) Uani 0.472(6) 1 d PGU 2
H23B H 1.0470 0.4414 0.7537 0.147 Uiso 0.472(6) 1 calc PR 2
C24A C 0.9640(15) 0.5020(15) 0.7886(4) 0.130(4) Uani 0.472(6) 1 d PGU 2
H24B H 0.9083 0.5151 0.7747 0.156 Uiso 0.472(6) 1 calc PR 2
C25A C 0.9636(16) 0.5265(14) 0.8217(4) 0.132(5) Uani 0.472(6) 1 d PGU 2
H25B H 0.9076 0.5562 0.8301 0.158 Uiso 0.472(6) 1 calc PR 2
C26A C 1.207(2) 0.3831(17) 0.7833(6) 0.105(3) Uani 0.472(6) 1 d PU 2
O5A O 1.2819(14) 0.3628(11) 0.8021(4) 0.116(2) Uani 0.472(6) 1 d PU 2
O6A O 1.2017(10) 0.3584(9) 0.7541(3) 0.093(2) Uani 0.472(6) 1 d PU 2
C27 C 1.4171(10) 0.7500 1.0448(3) 0.081(4) Uani 1 2 d S .
H27A H 1.4902 0.7500 1.0508 0.098 Uiso 1 2 calc SR .
H27B H 1.3766 0.7500 1.0653 0.098 Uiso 1 2 calc SR .
C28 C 1.1654(8) 0.5318(6) 1.0091(2) 0.089(3) Uani 1 1 d . .
H28A H 1.1706 0.4734 1.0044 0.107 Uiso 1 1 calc R .
H28B H 1.1381 0.5382 1.0317 0.107 Uiso 1 1 calc R .
C29 C 0.9013(11) 0.7500 0.9797(6) 0.140(8) Uani 1 2 d S .
H29A H 0.8898 0.7500 1.0038 0.168 Uiso 1 2 calc SR .
H29B H 0.8341 0.7500 0.9686 0.168 Uiso 1 2 calc SR .
C30 C 1.4670(8) 0.2500 0.7482(3) 0.081(4) Uani 1 2 d S .
H30 H 1.4921 0.2500 0.7262 0.098 Uiso 1 2 calc SR .
C31 C 1.8671(10) 0.2805(8) 0.8440(3) 0.054(4) Uani 0.50 1 d P .
C32 C 1.9477(18) 0.299(2) 0.8995(4) 0.180(14) Uani 0.50 1 d P .
H32A H 1.8858 0.3274 0.9051 0.270 Uiso 0.50 1 d PR .
H32B H 2.0037 0.3360 0.8962 0.270 Uiso 0.50 1 d PR .
H32C H 1.9653 0.2628 0.9174 0.270 Uiso 0.50 1 d PR .
C33 C 2.0218(17) 0.197(2) 0.8564(5) 0.180(14) Uani 0.50 1 d P .
H33A H 2.0028 0.1696 0.8362 0.270 Uiso 0.50 1 d PR .
H33B H 2.0412 0.1587 0.8732 0.270 Uiso 0.50 1 d PR .
H33C H 2.0795 0.2319 0.8520 0.270 Uiso 0.50 1 d PR .
N1 N 1.5214(6) 0.5590(4) 0.9582(2) 0.083(2) Uani 1 1 d . .
N2 N 1.4928(6) 0.5089(4) 0.9409(2) 0.084(2) Uani 1 1 d . .
N3 N 1.0056(8) 0.5646(8) 0.8917(4) 0.154(5) Uani 1 1 d U .
N4 N 1.0638(9) 0.5150(7) 0.8888(3) 0.138(4) Uani 1 1 d . .
N5 N 1.9385(7) 0.2500 0.8656(2) 0.063(2) Uani 1 2 d S .
O1 O 1.2236(6) 0.6706(5) 1.0459(2) 0.1345(15) Uani 1 1 d . .
H1 H 1.1692 0.6445 1.0444 0.202 Uiso 1 1 calc R .
O2 O 1.0293(6) 0.6665(6) 1.0246(2) 0.1345(15) Uani 1 1 d . .
H2 H 1.0700 0.6404 1.0364 0.202 Uiso 1 1 calc R .
O3 O 1.6620(6) 0.3379(6) 0.8197(2) 0.1345(15) Uani 1 1 d . .
O4 O 1.5056(6) 0.3338(6) 0.8407(2) 0.1345(15) Uani 1 1 d . .
O7 O 1.5293(5) 0.2500 0.77417(17) 0.076(2) Uani 1 2 d S .
O8 O 1.3737(5) 0.2500 0.75435(19) 0.076(2) Uani 1 2 d S .
O9 O 1.8585(5) 0.2659(9) 0.81604(19) 0.046(4) Uani 0.50 1 d P .
O1W O 0.7567(14) 0.2500 1.0531(5) 0.096(6) Uani 0.50 2 d SPU .
H1WA H 0.8174 0.2500 1.0453 0.115 Uiso 0.50 2 d SPR .
H1WB H 0.7479 0.2500 1.0740 0.115 Uiso 0.50 2 d SPR .
O2W O 1.2689(7) 0.2500 0.9220(2) 0.103(3) Uani 1 2 d SDU .
H2WA H 1.2559 0.2944 0.9320 0.124 Uiso 1 1 d R .
N6 N 0.4378(18) 0.2500 1.0852(9) 0.177(12) Uani 0.50 2 d SPDU .
C34 C 0.353(2) 0.2500 1.0941(13) 0.181(15) Uani 0.50 2 d SPDU .
C35 C 0.2508(19) 0.2500 1.1103(9) 0.140(11) Uani 0.50 2 d SPDU .
H35A H 0.1975 0.2500 1.0934 0.210 Uiso 0.50 2 calc SPR .
H35B H 0.2440 0.2981 1.1240 0.210 Uiso 0.25 1 calc PR .
H35C H 0.2440 0.2019 1.1240 0.210 Uiso 0.25 1 calc PR .

loop_
_atom_site_aniso_label
_atom_site_aniso_U_11
_atom_site_aniso_U_22
_atom_site_aniso_U_33
_atom_site_aniso_U_23
_atom_site_aniso_U_13
_atom_site_aniso_U_12
Eu1 0.0270(2) 0.1019(4) 0.0517(3) 0.000 -0.00137(19) 0.000
Eu2 0.0333(3) 0.2136(9) 0.0528(3) 0.000 0.0020(2) 0.000
Cl1 0.124(7) 0.186(10) 0.114(7) -0.042(7) 0.014(6) 0.017(6)
Cl1A 0.051(8) 0.26(5) 0.075(12) -0.09(3) 0.009(7) 0.011(16)
C1 0.086(6) 0.084(6) 0.084(6) -0.010(5) 0.030(5) 0.000(5)
C2 0.097(7) 0.088(6) 0.066(5) 0.014(5) 0.008(5) 0.010(5)
C3 0.091(6) 0.089(6) 0.064(5) -0.010(5) 0.009(5) 0.003(5)
C4 0.072(5) 0.107(7) 0.072(5) 0.004(5) 0.018(4) 0.029(5)
C5 0.092(6) 0.060(5) 0.070(5) -0.001(4) 0.022(5) 0.007(4)
C6 0.086(6) 0.077(6) 0.069(5) 0.007(4) 0.016(4) 0.002(5)
C7 0.071(6) 0.105(8) 0.113(8) 0.023(7) 0.023(6) 0.002(6)
C8 0.155(10) 0.097(7) 0.069(6) -0.039(5) -0.003(6) 0.018(7)
C9 0.097(7) 0.131(9) 0.114(8) -0.033(8) 0.016(7) -0.028(7)
C10 0.084(7) 0.219(14) 0.101(8) -0.070(9) 0.023(6) -0.015(8)
C11 0.073(6) 0.136(9) 0.104(7) -0.047(7) 0.035(5) -0.020(6)
C12 0.103(7) 0.105(8) 0.105(7) -0.048(6) 0.025(6) 0.003(6)
C13 0.070(6) 0.183(12) 0.159(11) -0.081(10) 0.021(7) -0.010(7)
C14 0.079(6) 0.097(7) 0.111(8) 0.001(6) 0.028(6) -0.025(6)
C15 0.071(5) 0.066(5) 0.130(8) -0.020(6) 0.037(6) -0.005(4)
C16 0.060(5) 0.073(6) 0.171(11) -0.033(7) 0.039(6) -0.020(5)
C17 0.056(6) 0.119(9) 0.189(12) 0.006(9) -0.013(7) -0.013(6)
C18 0.070(6) 0.114(9) 0.182(12) 0.023(8) 0.004(8) -0.026(6)
C19 0.060(6) 0.117(9) 0.165(12) 0.007(9) 0.008(7) -0.014(6)
C20 0.106(12) 0.127(14) 0.071(10) -0.047(10) -0.012(10) 0.039(11)
C21 0.129(14) 0.117(14) 0.063(9) -0.040(10) -0.006(10) 0.034(11)
C22 0.095(11) 0.093(11) 0.088(11) -0.044(9) 0.018(9) 0.025(9)
C23 0.096(12) 0.111(13) 0.073(10) -0.019(10) 0.004(9) 0.048(10)
C24 0.113(14) 0.146(16) 0.102(14) -0.001(13) -0.027(12) 0.054(12)
C25 0.067(9) 0.109(12) 0.078(10) -0.037(9) -0.031(8) 0.033(8)
C26 0.087(10) 0.086(10) 0.086(10) 0.011(9) 0.033(9) 0.034(9)
O5 0.132(4) 0.133(5) 0.083(4) -0.017(4) -0.034(4) 0.008(4)
O6 0.085(4) 0.121(4) 0.072(4) -0.018(4) -0.009(4) 0.009(4)
C20A 0.161(9) 0.150(9) 0.076(7) -0.026(8) -0.023(7) 0.014(8)
C21A 0.156(8) 0.141(9) 0.075(6) -0.024(7) -0.027(7) 0.011(7)
C22A 0.139(6) 0.136(7) 0.069(6) -0.020(6) -0.027(6) 0.014(6)
C23A 0.142(8) 0.148(9) 0.078(7) -0.020(7) -0.026(6) 0.025(7)
C24A 0.150(8) 0.156(10) 0.084(7) -0.023(8) -0.024(7) 0.027(8)
C25A 0.159(9) 0.156(10) 0.081(8) -0.025(8) -0.021(8) 0.020(8)
C26A 0.119(6) 0.126(6) 0.071(5) -0.013(5) -0.029(5) 0.004(5)
O5A 0.132(5) 0.133(5) 0.083(4) -0.017(4) -0.036(4) 0.007(4)
O6A 0.086(4) 0.120(5) 0.072(4) -0.017(4) -0.011(4) 0.009(4)
C27 0.077(8) 0.083(9) 0.084(8) 0.000 0.006(7) 0.000
C28 0.092(6) 0.080(6) 0.097(7) 0.015(5) 0.030(5) 0.001(5)
C29 0.057(8) 0.118(13) 0.25(2) 0.000 0.012(11) 0.000
C30 0.035(5) 0.154(12) 0.055(6) 0.000 -0.004(5) 0.000
C31 0.049(7) 0.070(10) 0.041(7) -0.011(6) -0.005(5) 0.002(6)
C32 0.102(11) 0.38(4) 0.055(7) -0.067(13) 0.007(7) 0.047(15)
C33 0.102(11) 0.38(4) 0.055(7) -0.067(13) 0.007(7) 0.047(15)
N1 0.101(6) 0.052(4) 0.094(5) -0.012(4) -0.013(4) 0.000(4)
N2 0.081(5) 0.058(4) 0.111(6) -0.001(4) 0.002(4) -0.005(4)
N3 0.071(6) 0.139(9) 0.251(13) -0.009(10) -0.001(8) 0.022(6)
N4 0.122(8) 0.110(8) 0.180(11) -0.012(7) -0.061(8) -0.003(6)
N5 0.058(5) 0.088(6) 0.043(4) 0.000 0.008(4) 0.000
O1 0.096(3) 0.157(4) 0.150(4) -0.057(3) 0.039(3) -0.011(2)
O2 0.096(3) 0.157(4) 0.150(4) -0.057(3) 0.039(3) -0.011(2)
O3 0.096(3) 0.157(4) 0.150(4) -0.057(3) 0.039(3) -0.011(2)
O4 0.096(3) 0.157(4) 0.150(4) -0.057(3) 0.039(3) -0.011(2)
O7 0.025(3) 0.151(7) 0.053(4) 0.000 0.001(3) 0.000
O8 0.024(3) 0.132(7) 0.071(5) 0.000 -0.007(3) 0.000
O9 0.030(3) 0.050(13) 0.057(4) -0.009(5) -0.011(3) -0.009(4)
O1W 0.086(12) 0.108(13) 0.094(12) 0.000 -0.011(10) 0.000
O2W 0.105(7) 0.137(8) 0.068(5) 0.000 0.027(5) 0.000
N6 0.243(18) 0.14(2) 0.15(2) 0.000 0.08(2) 0.000
C34 0.185(18) 0.14(3) 0.22(3) 0.000 0.01(2) 0.000
C35 0.145(19) 0.12(2) 0.15(3) 0.000 -0.039(18) 0.000

loop_
_atom_type_symbol
_atom_type_description
_atom_type_scat_dispersion_real
_atom_type_scat_dispersion_imag
_atom_type_scat_source
C C 0.0033 0.0016 'International Tables Vol C Tables 4.2.6.8 and 6.1.1.4'
H H 0.0000 0.0000 'International Tables Vol C Tables 4.2.6.8 and 6.1.1.4'
N N 0.0061 0.0033 'International Tables Vol C Tables 4.2.6.8 and 6.1.1.4'
O O 0.0106 0.0060 'International Tables Vol C Tables 4.2.6.8 and 6.1.1.4'
Eu Eu -0.1578 3.6682 'International Tables Vol C Tables 4.2.6.8 and 6.1.1.4'
Cl Cl 0.1484 0.1585 'International Tables Vol C Tables 4.2.6.8 and 6.1.1.4'

loop_
_geom_angle_atom_site_label_1
_geom_angle_atom_site_label_2
_geom_angle_atom_site_label_3
_geom_angle
_geom_angle_site_symmetry_1
_geom_angle_site_symmetry_3
O6A Eu1 O6A 106.4(8) 4_556 6_657
O6A Eu1 O3 84.0(5) 4_556 7_565
O6A Eu1 O3 154.2(4) 6_657 7_565
O6A Eu1 O3 154.2(4) 4_556 .
O6A Eu1 O3 84.0(5) 6_657 .
O3 Eu1 O3 77.8(5) 7_565 .
O6A Eu1 O9 110.5(5) 4_556 7_565
O6A Eu1 O9 121.7(5) 6_657 7_565
O3 Eu1 O9 73.7(3) 7_565 7_565
O3 Eu1 O9 81.8(3) . 7_565
O6A Eu1 O9 121.7(5) 4_556 .
O6A Eu1 O9 110.5(5) 6_657 .
O3 Eu1 O9 81.8(3) 7_565 .
O3 Eu1 O9 73.7(3) . .
O9 Eu1 O9 12.5(7) 7_565 .
O6A Eu1 O6 30.4(5) 4_556 4_556
O6A Eu1 O6 76.9(6) 6_657 4_556
O3 Eu1 O6 107.5(4) 7_565 4_556
O3 Eu1 O6 143.1(4) . 4_556
O9 Eu1 O6 135.1(4) 7_565 4_556
O9 Eu1 O6 142.6(4) . 4_556
O6A Eu1 O6 76.9(6) 4_556 6_657
O6A Eu1 O6 30.4(5) 6_657 6_657
O3 Eu1 O6 143.1(4) 7_565 6_657
O3 Eu1 O6 107.5(4) . 6_657
O9 Eu1 O6 142.6(4) 7_565 6_657
O9 Eu1 O6 135.1(4) . 6_657
O6 Eu1 O6 46.8(7) 4_556 6_657
O6A Eu1 O7 82.5(4) 4_556 .
O6A Eu1 O7 82.5(4) 6_657 .
O3 Eu1 O7 75.4(2) 7_565 .
O3 Eu1 O7 75.4(2) . .
O9 Eu1 O7 144.8(2) 7_565 .
O9 Eu1 O7 144.8(2) . .
O6 Eu1 O7 71.1(3) 4_556 .
O6 Eu1 O7 71.1(3) 6_657 .
O6A Eu1 O8 75.5(4) 4_556 6_657
O6A Eu1 O8 75.5(4) 6_657 6_657
O3 Eu1 O8 130.3(2) 7_565 6_657
O3 Eu1 O8 130.3(2) . 6_657
O9 Eu1 O8 72.2(3) 7_565 6_657
O9 Eu1 O8 72.2(3) . 6_657
O6 Eu1 O8 74.7(3) 4_556 6_657
O6 Eu1 O8 74.7(3) 6_657 6_657
O7 Eu1 O8 142.6(2) . 6_657
O6A Eu1 Eu2 97.0(3) 4_556 .
O6A Eu1 Eu2 97.0(3) 6_657 .
O3 Eu1 Eu2 57.8(2) 7_565 .
O3 Eu1 Eu2 57.8(2) . .
O9 Eu1 Eu2 120.80(19) 7_565 .
O9 Eu1 Eu2 120.80(19) . .
O6 Eu1 Eu2 93.3(3) 4_556 .
O6 Eu1 Eu2 93.3(3) 6_657 .
O7 Eu1 Eu2 24.23(16) . .
O8 Eu1 Eu2 166.88(17) 6_657 .
O6A Eu1 Eu2 62.4(4) 4_556 6_657
O6A Eu1 Eu2 62.4(4) 6_657 6_657
O3 Eu1 Eu2 140.5(2) 7_565 6_657
O3 Eu1 Eu2 140.5(2) . 6_657
O9 Eu1 Eu2 98.02(19) 7_565 6_657
O9 Eu1 Eu2 98.02(19) . 6_657
O6 Eu1 Eu2 51.6(3) 4_556 6_657
O6 Eu1 Eu2 51.6(3) 6_657 6_657
O7 Eu1 Eu2 116.69(16) . 6_657
O8 Eu1 Eu2 25.95(17) 6_657 6_657
Eu2 Eu1 Eu2 140.927(15) . 6_657
O4 Eu2 O4 76.5(5) . 7_565
O4 Eu2 O5 144.6(5) . 7_565
O4 Eu2 O5 105.2(4) 7_565 7_565
O4 Eu2 O5 105.2(4) . .
O4 Eu2 O5 144.6(5) 7_565 .
O5 Eu2 O5 53.2(9) 7_565 .
O4 Eu2 O5A 165.6(4) . 7_565
O4 Eu2 O5A 91.3(5) 7_565 7_565
O5 Eu2 O5A 31.7(5) 7_565 7_565
O5 Eu2 O5A 80.5(7) . 7_565
O4 Eu2 O5A 91.3(5) . .
O4 Eu2 O5A 165.6(4) 7_565 .
O5 Eu2 O5A 80.5(7) 7_565 .
O5 Eu2 O5A 31.7(5) . .
O5A Eu2 O5A 99.8(8) 7_565 .
O4 Eu2 Cl1 89.8(4) . 7_565
O4 Eu2 Cl1 70.5(3) 7_565 7_565
O5 Eu2 Cl1 59.2(4) 7_565 7_565
O5 Eu2 Cl1 74.2(5) . 7_565
O5A Eu2 Cl1 78.9(5) 7_565 7_565
O5A Eu2 Cl1 102.5(5) . 7_565
O4 Eu2 Cl1 70.5(3) . .
O4 Eu2 Cl1 89.8(4) 7_565 .
O5 Eu2 Cl1 74.2(5) 7_565 .
O5 Eu2 Cl1 59.2(4) . .
O5A Eu2 Cl1 102.5(5) 7_565 .
O5A Eu2 Cl1 78.9(5) . .
Cl1 Eu2 Cl1 31.0(6) 7_565 .
O4 Eu2 O7 80.3(2) . .
O4 Eu2 O7 80.3(2) 7_565 .
O5 Eu2 O7 135.1(4) 7_565 .
O5 Eu2 O7 135.1(4) . .
O5A Eu2 O7 105.3(5) 7_565 .
O5A Eu2 O7 105.3(5) . .
Cl1 Eu2 O7 150.6(3) 7_565 .
Cl1 Eu2 O7 150.6(3) . .
O4 Eu2 O8 120.0(3) . .
O4 Eu2 O8 120.0(3) 7_565 .
O5 Eu2 O8 90.4(4) 7_565 .
O5 Eu2 O8 90.4(4) . .
O5A Eu2 O8 72.6(4) 7_565 .
O5A Eu2 O8 72.6(4) . .
Cl1 Eu2 O8 149.5(3) 7_565 .
Cl1 Eu2 O8 149.5(3) . .
O7 Eu2 O8 51.9(2) . .
O4 Eu2 C30 101.3(3) . .
O4 Eu2 C30 101.3(3) 7_565 .
O5 Eu2 C30 112.6(4) 7_565 .
O5 Eu2 C30 112.6(4) . .
O5A Eu2 C30 88.3(4) 7_565 .
O5A Eu2 C30 88.3(4) . .
Cl1 Eu2 C30 164.4(3) 7_565 .
Cl1 Eu2 C30 164.4(3) . .
O7 Eu2 C30 26.9(2) . .
O8 Eu2 C30 25.0(2) . .
O4 Eu2 Cl1A 76.4(6) . .
O4 Eu2 Cl1A 82.8(7) 7_565 .
O5 Eu2 Cl1A 68.9(6) 7_565 .
O5 Eu2 Cl1A 63.9(6) . .
O5A Eu2 Cl1A 94.8(8) 7_565 .
O5A Eu2 Cl1A 87.1(9) . .
Cl1 Eu2 Cl1A 20.6(9) 7_565 .
Cl1 Eu2 Cl1A 10.5(10) . .
O7 Eu2 Cl1A 153.9(4) . .
O8 Eu2 Cl1A 153.4(4) . .
C30 Eu2 Cl1A 174.8(9) . .
Cl1 Cl1 Eu2 74.5(3) 7_565 .
Cl1A Cl1A O2W 79(2) 7_565 .
Cl1A Cl1A Eu2 85.0(9) 7_565 .
O2W Cl1A Eu2 163(3) . .
O1 C1 C2 120.5(9) . .
O1 C1 C6 120.4(9) . .
C2 C1 C6 119.1(8) . .
C3 C2 C1 121.6(10) . .
C3 C2 C27 119.2(10) . .
C1 C2 C27 119.0(9) . .
C2 C3 C4 119.0(10) . .
C2 C3 H3A 120.5 . .
C4 C3 H3A 120.5 . .
C3 C4 C5 121.4(8) . .
C3 C4 N1 112.7(9) . .
C5 C4 N1 125.9(9) . .
C6 C5 C4 120.4(9) . .
C6 C5 H5A 119.8 . .
C4 C5 H5A 119.8 . .
C5 C6 C1 118.2(9) . .
C5 C6 C28 121.1(9) . .
C1 C6 C28 120.3(8) . .
C12 C7 C8 123.2(10) . .
C12 C7 N2 117.2(9) . .
C8 C7 N2 119.5(10) . .
C7 C8 C9 119.5(10) . .
C7 C8 H8A 120.3 . .
C9 C8 H8A 120.3 . .
C8 C9 C10 117.2(10) . .
C8 C9 H9A 121.4 . .
C10 C9 H9A 121.4 . .
C11 C10 C9 120.8(10) . .
C11 C10 H10A 119.6 . .
C9 C10 H10A 119.6 . .
C10 C11 C12 119.1(10) . .
C10 C11 C13 120.5(9) . .
C12 C11 C13 120.3(10) . .
C7 C12 C11 119.9(11) . .
C7 C12 H12A 120.0 . .
C11 C12 H12A 120.0 . .
O3 C13 O4 122.9(12) . .
O3 C13 C11 120.6(10) . .
O4 C13 C11 115.8(10) . .
O2 C14 C15 121.0(11) . .
O2 C14 C19 115.8(11) . .
C15 C14 C19 123.2(11) . .
C14 C15 C16 116.3(11) . .
C14 C15 C28 122.7(10) . .
C16 C15 C28 121.0(9) . .
C17 C16 C15 121.8(11) . .
C17 C16 H16A 119.1 . .
C15 C16 H16A 119.1 . .
C16 C17 C18 120.0(15) . .
C16 C17 N3 132.7(13) . .
C18 C17 N3 107.1(13) . .
C19 C18 C17 121.8(14) . .
C19 C18 H18A 119.1 . .
C17 C18 H18A 119.1 . .
C18 C19 C14 116.8(12) . .
C18 C19 C29 122.6(15) . .
C14 C19 C29 120.5(15) . .
N4 C20 C21 117.3(9) . .
N4 C20 C25 122.5(9) . .
C21 C20 C25 120.0 . .
N4 C20 N3 33.7(6) . .
C21 C20 N3 151.0(7) . .
C25 C20 N3 88.9(7) . .
C20 C21 C22 120.0 . .
C20 C21 H21A 120.0 . .
C22 C21 H21A 120.0 . .
C23 C22 C21 120.0 . .
C23 C22 C26 119.7(11) . .
C21 C22 C26 120.1(11) . .
C22 C23 C24 120.0 . .
C22 C23 H23A 120.0 . .
C24 C23 H23A 120.0 . .
C23 C24 C25 120.0 . .
C23 C24 H24A 120.0 . .
C25 C24 H24A 120.0 . .
C24 C25 C20 120.0 . .
C24 C25 H25A 120.0 . .
C20 C25 H25A 120.0 . .
O5 C26 O6 122.4(16) . .
O5 C26 C22 117.2(17) . .
O6 C26 C22 119.4(17) . .
O5 C26 Eu2 31.1(9) . .
O6 C26 Eu2 95.6(10) . .
C22 C26 Eu2 144.7(13) . .
C26 O5 Eu2 132.6(13) . .
C26 O6 Eu1 157.5(12) . 6_557
C21A C20A C25A 120.0 . .
C21A C20A N4 107.4(11) . .
C25A C20A N4 132.0(11) . .
C20A C21A C22A 120.0 . .
C20A C21A H21B 120.0 . .
C22A C21A H21B 120.0 . .
C23A C22A C21A 120.0 . .
C23A C22A C26A 117.2(13) . .
C21A C22A C26A 122.3(13) . .
C24A C23A C22A 120.0 . .
C24A C23A H23B 120.0 . .
C22A C23A H23B 120.0 . .
C23A C24A C25A 120.0 . .
C23A C24A H24B 120.0 . .
C25A C24A H24B 120.0 . .
C24A C25A C20A 120.0 . .
C24A C25A H25B 120.0 . .
C20A C25A H25B 120.0 . .
O6A C26A O5A 121(2) . .
O6A C26A C22A 121(2) . .
O5A C26A C22A 118.1(19) . .
C26A O5A Eu2 142.8(16) . .
C26A O6A Eu1 144.7(16) . 6_557
C2 C27 C2 109.3(10) . 7_575
C2 C27 H27A 109.8 . .
C2 C27 H27A 109.8 7_575 .
C2 C27 H27B 109.8 . .
C2 C27 H27B 109.8 7_575 .
H27A C27 H27B 108.3 . .
C15 C28 C6 111.8(8) . .
C15 C28 H28A 109.3 . .
C6 C28 H28A 109.3 . .
C15 C28 H28B 109.3 . .
C6 C28 H28B 109.3 . .
H28A C28 H28B 107.9 . .
C19 C29 C19 108.9(13) . 7_575
C19 C29 H29A 109.9 . .
C19 C29 H29A 109.9 7_575 .
C19 C29 H29B 109.9 . .
C19 C29 H29B 109.9 7_575 .
H29A C29 H29B 108.3 . .
O8 C30 O7 116.2(10) . .
O8 C30 Eu2 59.3(6) . .
O7 C30 Eu2 56.9(5) . .
O8 C30 H30 121.9 . .
O7 C30 H30 121.9 . .
Eu2 C30 H30 178.8 . .
C31 C31 O9 78.0(9) 7_565 .
C31 C31 N5 68.4(6) 7_565 .
O9 C31 N5 127.3(12) . .
C31 C31 O9 56.0(8) 7_565 7_565
O9 C31 O9 22.0(12) . 7_565
N5 C31 O9 111.9(10) . 7_565
N5 C32 H32A 112.7 . .
N5 C32 H32B 105.1 . .
H32A C32 H32B 110.9 . .
N5 C32 H32C 110.4 . .
H32A C32 H32C 109.1 . .
H32B C32 H32C 108.5 . .
N5 C33 C33 52.8(13) . 7_565
N5 C33 H33A 108.0 . .
C33 C33 H33A 118.2 7_565 .
N5 C33 H33B 114.6 . .
C33 C33 H33B 131.3 7_565 .
H33A C33 H33B 110.5 . .
N5 C33 H33C 106.0 . .
C33 C33 H33C 53.4 7_565 .
H33A C33 H33C 109.1 . .
H33B C33 H33C 108.5 . .
N2 N1 C4 109.1(8) . .
N1 N2 C7 110.0(9) . .
N4 N3 C17 96.5(14) . .
N4 N3 C20 41.7(9) . .
C17 N3 C20 137.7(10) . .
N3 N4 C20 104.6(13) . .
N3 N4 C20A 94.0(13) . .
C20 N4 C20A 15.4(10) . .
C31 N5 C31 43.2(11) 7_565 .
C31 N5 C33 124.9(11) 7_565 7_565
C31 N5 C33 97.3(12) . 7_565
C31 N5 C33 97.3(11) 7_565 .
C31 N5 C33 124.9(11) . .
C33 N5 C33 74(3) 7_565 .
C31 N5 C32 141.4(12) 7_565 .
C31 N5 C32 114.2(11) . .
C33 N5 C32 81.9(14) 7_565 .
C33 N5 C32 118.1(13) . .
C31 N5 C32 114.2(12) 7_565 7_565
C31 N5 C32 141.4(12) . 7_565
C33 N5 C32 118.1(13) 7_565 7_565
C33 N5 C32 81.9(14) . 7_565
C32 N5 C32 61(2) . 7_565
C1 O1 H1 109.5 . .
C14 O2 H2 109.5 . .
C13 O3 Eu1 149.4(9) . .
C13 O4 Eu2 144.9(8) . .
C30 O7 Eu1 132.1(6) . .
C30 O7 Eu2 96.2(6) . .
Eu1 O7 Eu2 131.7(3) . .
C30 O8 Eu1 135.4(7) . 6_557
C30 O8 Eu2 95.7(6) . .
Eu1 O8 Eu2 128.9(3) 6_557 .
O9 O9 C31 102.0(9) 7_565 .
O9 O9 C31 56.0(8) 7_565 7_565
C31 O9 C31 46.0(12) . 7_565
O9 O9 Eu1 83.7(3) 7_565 .
C31 O9 Eu1 135.0(8) . .
C31 O9 Eu1 121.3(8) 7_565 .
H1WA O1W H1WB 119.4 . .
Cl1A O2W Cl1A 23(4) 7_565 .
Cl1A O2W H2WA 132.3 7_565 .
Cl1A O2W H2WA 109.4 . .
N6 C34 C35 172(6) . .
C34 C35 H35A 109.5 . .
C34 C35 H35B 109.5 . .
H35A C35 H35B 109.5 . .
C34 C35 H35C 109.5 . .
H35A C35 H35C 109.5 . .
H35B C35 H35C 109.5 . .

loop_
_geom_bond_atom_site_label_1
_geom_bond_atom_site_label_2
_geom_bond_distance
_geom_bond_site_symmetry_2
Eu1 O6A 2.227(14) 4_556
Eu1 O6A 2.227(14) 6_657
Eu1 O3 2.303(8) 7_565
Eu1 O3 2.303(8) .
Eu1 O9 2.394(7) 7_565
Eu1 O9 2.394(7) .
Eu1 O6 2.395(12) 4_556
Eu1 O6 2.395(12) 6_657
Eu1 O7 2.440(6) .
Eu1 O8 2.440(6) 6_657
Eu1 Eu2 4.4651(11) .
Eu1 Eu2 4.4708(10) 6_657
Eu2 O4 2.227(9) .
Eu2 O4 2.227(9) 7_565
Eu2 O5 2.227(16) 7_565
Eu2 O5 2.227(16) .
Eu2 O5A 2.427(18) 7_565
Eu2 O5A 2.427(17) .
Eu2 Cl1 2.430(11) 7_565
Eu2 Cl1 2.430(11) .
Eu2 O7 2.454(6) .
Eu2 O8 2.515(8) .
Eu2 C30 2.911(12) .
Eu2 Cl1A 3.170(19) .
Cl1 Cl1 1.30(2) 7_565
Cl1A Cl1A 0.56(10) 7_565
Cl1A O2W 1.41(3) .
C1 O1 1.326(11) .
C1 C2 1.388(13) .
C1 C6 1.389(13) .
C2 C3 1.334(12) .
C2 C27 1.575(12) .
C3 C4 1.337(13) .
C3 H3A 0.9400 .
C4 C5 1.385(13) .
C4 N1 1.529(11) .
C5 C6 1.350(11) .
C5 H5A 0.9400 .
C6 C28 1.505(13) .
C7 C12 1.318(14) .
C7 C8 1.377(15) .
C7 N2 1.547(12) .
C8 C9 1.404(15) .
C8 H8A 0.9400 .
C9 C10 1.422(15) .
C9 H9A 0.9400 .
C10 C11 1.381(14) .
C10 H10A 0.9400 .
C11 C12 1.402(12) .
C11 C13 1.446(15) .
C12 H12A 0.9400 .
C13 O3 1.244(13) .
C13 O4 1.264(12) .
C14 O2 1.375(12) .
C14 C15 1.382(13) .
C14 C19 1.436(16) .
C15 C16 1.407(14) .
C15 C28 1.506(14) .
C16 C17 1.373(17) .
C16 H16A 0.9400 .
C17 C18 1.388(17) .
C17 N3 1.525(19) .
C18 C19 1.363(17) .
C18 H18A 0.9400 .
C19 C29 1.536(15) .
C20 N4 1.342(14) .
C20 C21 1.3900 .
C20 C25 1.3900 .
C20 N3 1.952(17) .
C21 C22 1.3900 .
C21 H21A 0.9400 .
C22 C23 1.3900 .
C22 C26 1.448(18) .
C23 C24 1.3900 .
C23 H23A 0.9400 .
C24 C25 1.3900 .
C24 H24A 0.9400 .
C25 H25A 0.9400 .
C26 O5 1.21(2) .
C26 O6 1.26(2) .
O6 Eu1 2.395(12) 6_557
C20A C21A 1.3900 .
C20A C25A 1.3900 .
C20A N4 1.889(17) .
C21A C22A 1.3900 .
C21A H21B 0.9400 .
C22A C23A 1.3900 .
C22A C26A 1.47(3) .
C23A C24A 1.3900 .
C23A H23B 0.9400 .
C24A C25A 1.3900 .
C24A H24B 0.9400 .
C25A H25B 0.9400 .
C26A O6A 1.24(2) .
C26A O5A 1.28(3) .
O6A Eu1 2.227(14) 6_557
C27 C2 1.575(12) 7_575
C27 H27A 0.9800 .
C27 H27B 0.9800 .
C28 H28A 0.9800 .
C28 H28B 0.9800 .
C29 C19 1.536(15) 7_575
C29 H29A 0.9800 .
C29 H29B 0.9800 .
C30 O8 1.238(11) .
C30 O7 1.323(12) .
C30 H30 0.9400 .
C31 C31 1.00(3) 7_565
C31 O9 1.157(14) .
C31 N5 1.365(14) .
C31 O9 1.365(15) 7_565
C32 N5 1.59(2) .
C32 H32A 0.9599 .
C32 H32B 0.9601 .
C32 H32C 0.9598 .
C33 N5 1.44(2) .
C33 C33 1.74(7) 7_565
C33 H33A 0.9599 .
C33 H33B 0.9602 .
C33 H33C 0.9599 .
N1 N2 1.139(9) .
N3 N4 1.119(13) .
N5 C31 1.365(14) 7_565
N5 C33 1.44(2) 7_565
N5 C32 1.59(2) 7_565
O1 H1 0.8300 .
O2 H2 0.8300 .
O8 Eu1 2.440(6) 6_557
O9 O9 0.52(3) 7_565
O9 C31 1.365(15) 7_565
O1W H1WA 0.8500 .
O1W H1WB 0.8504 .
O2W Cl1A 1.41(3) 7_565
O2W H2WA 0.8500 .
N6 C34 1.160(15) .
C34 C35 1.480(15) .
C35 H35A 0.9700 .
C35 H35B 0.9700 .
C35 H35C 0.9700 .

loop_
_geom_torsion_atom_site_label_1
_geom_torsion_atom_site_label_2
_geom_torsion_atom_site_label_3
_geom_torsion_atom_site_label_4
_geom_torsion
_geom_torsion_site_symmetry_1
_geom_torsion_site_symmetry_4
O4 Eu2 Cl1 Cl1 -125.7(3) . 7_565
O4 Eu2 Cl1 Cl1 -50.0(2) 7_565 7_565
O5 Eu2 Cl1 Cl1 55.9(4) 7_565 7_565
O5 Eu2 Cl1 Cl1 112.1(5) . 7_565
O5A Eu2 Cl1 Cl1 41.3(4) 7_565 7_565
O5A Eu2 Cl1 Cl1 139.0(4) . 7_565
O7 Eu2 Cl1 Cl1 -119.5(6) . 7_565
O8 Eu2 Cl1 Cl1 118.1(5) . 7_565
C30 Eu2 Cl1 Cl1 174.1(12) . 7_565
Cl1A Eu2 Cl1 Cl1 -2(2) . 7_565
O4 Eu2 Cl1A Cl1A -128.1(3) . 7_565
O4 Eu2 Cl1A Cl1A -50.4(3) 7_565 7_565
O5 Eu2 Cl1A Cl1A 58.9(6) 7_565 7_565
O5 Eu2 Cl1A Cl1A 117.2(6) . 7_565
O5A Eu2 Cl1A Cl1A 40.3(4) 7_565 7_565
O5A Eu2 Cl1A Cl1A 139.8(4) . 7_565
Cl1 Eu2 Cl1A Cl1A 1.1(12) 7_565 7_565
Cl1 Eu2 Cl1A Cl1A 178(2) . 7_565
O7 Eu2 Cl1A Cl1A -100.4(19) . 7_565
O8 Eu2 Cl1A Cl1A 100.1(18) . 7_565
C30 Eu2 Cl1A Cl1A 167(4) . 7_565
O4 Eu2 Cl1A O2W -135(4) . .
O4 Eu2 Cl1A O2W -57(4) 7_565 .
O5 Eu2 Cl1A O2W 52(4) 7_565 .
O5 Eu2 Cl1A O2W 110(4) . .
O5A Eu2 Cl1A O2W 33(4) 7_565 .
O5A Eu2 Cl1A O2W 133(4) . .
Cl1 Eu2 Cl1A O2W -6(3) 7_565 .
Cl1 Eu2 Cl1A O2W 171(6) . .
O7 Eu2 Cl1A O2W -107(3) . .
O8 Eu2 Cl1A O2W 93(5) . .
C30 Eu2 Cl1A O2W 160(4) . .
O1 C1 C2 C3 -177.2(10) . .
C6 C1 C2 C3 4.0(15) . .
O1 C1 C2 C27 -1.1(15) . .
C6 C1 C2 C27 -179.9(8) . .
C1 C2 C3 C4 1.3(15) . .
C27 C2 C3 C4 -174.7(8) . .
C2 C3 C4 C5 -3.8(14) . .
C2 C3 C4 N1 174.2(8) . .
C3 C4 C5 C6 0.8(14) . .
N1 C4 C5 C6 -176.9(8) . .
C4 C5 C6 C1 4.6(14) . .
C4 C5 C6 C28 177.3(8) . .
O1 C1 C6 C5 174.4(9) . .
C2 C1 C6 C5 -6.9(14) . .
O1 C1 C6 C28 1.6(15) . .
C2 C1 C6 C28 -179.7(9) . .
C12 C7 C8 C9 0.7(18) . .
N2 C7 C8 C9 -175.1(10) . .
C7 C8 C9 C10 -4.7(18) . .
C8 C9 C10 C11 5(2) . .
C9 C10 C11 C12 -1(2) . .
C9 C10 C11 C13 179.7(13) . .
C8 C7 C12 C11 3.4(18) . .
N2 C7 C12 C11 179.2(10) . .
C10 C11 C12 C7 -3.2(19) . .
C13 C11 C12 C7 176.2(12) . .
C10 C11 C13 O3 -2(2) . .
C12 C11 C13 O3 178.7(13) . .
C10 C11 C13 O4 -172.1(14) . .
C12 C11 C13 O4 9(2) . .
O2 C14 C15 C16 180.0(8) . .
C19 C14 C15 C16 -4.1(14) . .
O2 C14 C15 C28 0.7(14) . .
C19 C14 C15 C28 176.6(9) . .
C14 C15 C16 C17 3.2(14) . .
C28 C15 C16 C17 -177.5(9) . .
C15 C16 C17 C18 -1.0(16) . .
C15 C16 C17 N3 174.4(11) . .
C16 C17 C18 C19 -0.5(18) . .
N3 C17 C18 C19 -177.0(11) . .
C17 C18 C19 C14 -0.3(17) . .
C17 C18 C19 C29 176.2(10) . .
O2 C14 C19 C18 178.8(9) . .
C15 C14 C19 C18 2.8(16) . .
O2 C14 C19 C29 2.2(14) . .
C15 C14 C19 C29 -173.8(10) . .
N4 C20 C21 C22 -175.2(13) . .
C25 C20 C21 C22 0.0 . .
N3 C20 C21 C22 -174.8(19) . .
C20 C21 C22 C23 0.0 . .
C20 C21 C22 C26 174.9(15) . .
C21 C22 C23 C24 0.0 . .
C26 C22 C23 C24 -174.9(15) . .
C22 C23 C24 C25 0.0 . .
C23 C24 C25 C20 0.0 . .
N4 C20 C25 C24 174.9(14) . .
C21 C20 C25 C24 0.0 . .
N3 C20 C25 C24 177.5(9) . .
C23 C22 C26 O5 177.8(15) . .
C21 C22 C26 O5 3(2) . .
C23 C22 C26 O6 -14(2) . .
C21 C22 C26 O6 171.5(14) . .
C23 C22 C26 Eu2 157.9(14) . .
C21 C22 C26 Eu2 -17(3) . .
O4 Eu2 C26 O5 -70(2) . .
O4 Eu2 C26 O5 38(3) 7_565 .
O5 Eu2 C26 O5 72(2) 7_565 .
O5A Eu2 C26 O5 98(2) 7_565 .
O5A Eu2 C26 O5 -104(2) . .
Cl1 Eu2 C26 O5 20(2) 7_565 .
Cl1 Eu2 C26 O5 -8(2) . .
O7 Eu2 C26 O5 -161.0(19) . .
O8 Eu2 C26 O5 173(2) . .
C30 Eu2 C26 O5 -175(2) . .
Cl1A Eu2 C26 O5 1(2) . .
O4 Eu2 C26 O6 138.3(11) . .
O4 Eu2 C26 O6 -113.3(14) 7_565 .
O5 Eu2 C26 O6 -79.4(13) 7_565 .
O5 Eu2 C26 O6 -152(3) . .
O5A Eu2 C26 O6 -53.3(12) 7_565 .
O5A Eu2 C26 O6 104.3(17) . .
Cl1 Eu2 C26 O6 -132.1(12) 7_565 .
Cl1 Eu2 C26 O6 -160.0(13) . .
O7 Eu2 C26 O6 47.4(13) . .
O8 Eu2 C26 O6 21.8(11) . .
C30 Eu2 C26 O6 33.5(12) . .
Cl1A Eu2 C26 O6 -150.5(15) . .
O4 Eu2 C26 C22 -34(2) . .
O4 Eu2 C26 C22 74(3) 7_565 .
O5 Eu2 C26 C22 108(2) 7_565 .
O5 Eu2 C26 C22 36(2) . .
O5A Eu2 C26 C22 134(2) 7_565 .
O5A Eu2 C26 C22 -68(2) . .
Cl1 Eu2 C26 C22 55(2) 7_565 .
Cl1 Eu2 C26 C22 27(2) . .
O7 Eu2 C26 C22 -125(2) . .
O8 Eu2 C26 C22 -151(2) . .
C30 Eu2 C26 C22 -139(2) . .
Cl1A Eu2 C26 C22 37(2) . .
O6 C26 O5 Eu2 34(3) . .
C22 C26 O5 Eu2 -157.7(13) . .
O4 Eu2 O5 C26 115(2) . .
O4 Eu2 O5 C26 -157.2(17) 7_565 .
O5 Eu2 O5 C26 -97(2) 7_565 .
O5A Eu2 O5 C26 -79(2) 7_565 .
O5A Eu2 O5 C26 48.2(19) . .
Cl1 Eu2 O5 C26 -160(2) 7_565 .
Cl1 Eu2 O5 C26 171(2) . .
O7 Eu2 O5 C26 24(2) . .
O8 Eu2 O5 C26 -6(2) . .
C30 Eu2 O5 C26 5(2) . .
Cl1A Eu2 O5 C26 -179(2) . .
O5 C26 O6 Eu1 -45(5) . 6_557
C22 C26 O6 Eu1 147(3) . 6_557
Eu2 C26 O6 Eu1 -29(4) . 6_557
C25A C20A C21A C22A 0.0 . .
N4 C20A C21A C22A 171.6(14) . .
C20A C21A C22A C23A 0.0 . .
C20A C21A C22A C26A -172(2) . .
C21A C22A C23A C24A 0.0 . .
C26A C22A C23A C24A 172(2) . .
C22A C23A C24A C25A 0.0 . .
C23A C24A C25A C20A 0.0 . .
C21A C20A C25A C24A 0.0 . .
N4 C20A C25A C24A -169.2(17) . .
C23A C22A C26A O6A 4(3) . .
C21A C22A C26A O6A 176(2) . .
C23A C22A C26A O5A -178(2) . .
C21A C22A C26A O5A -6(3) . .
O6A C26A O5A Eu2 -39(5) . .
C22A C26A O5A Eu2 143(2) . .
O4 Eu2 O5A C26A 163(3) . .
O4 Eu2 O5A C26A -166(2) 7_565 .
O5 Eu2 O5A C26A -52(3) 7_565 .
O5 Eu2 O5A C26A -80(3) . .
O5A Eu2 O5A C26A -26(3) 7_565 .
Cl1 Eu2 O5A C26A -107(3) 7_565 .
Cl1 Eu2 O5A C26A -127(3) . .
O7 Eu2 O5A C26A 83(3) . .
O8 Eu2 O5A C26A 42(3) . .
C30 Eu2 O5A C26A 62(3) . .
Cl1A Eu2 O5A C26A -121(3) . .
O5A C26A O6A Eu1 46(5) . 6_557
C22A C26A O6A Eu1 -136(2) . 6_557
C3 C2 C27 C2 85.9(12) . 7_575
C1 C2 C27 C2 -90.2(11) . 7_575
C14 C15 C28 C6 -93.5(10) . .
C16 C15 C28 C6 87.3(11) . .
C5 C6 C28 C15 -85.9(11) . .
C1 C6 C28 C15 86.7(11) . .
C18 C19 C29 C19 -81.2(18) . 7_575
C14 C19 C29 C19 95.2(18) . 7_575
O4 Eu2 C30 O8 -140.9(2) . .
O4 Eu2 C30 O8 140.9(2) 7_565 .
O5 Eu2 C30 O8 29.0(4) 7_565 .
O5 Eu2 C30 O8 -29.0(4) . .
O5A Eu2 C30 O8 49.9(4) 7_565 .
O5A Eu2 C30 O8 -49.9(4) . .
Cl1 Eu2 C30 O8 84.3(12) 7_565 .
Cl1 Eu2 C30 O8 -84.3(12) . .
O7 Eu2 C30 O8 180.000(3) . .
Cl1A Eu2 C30 O8 -77(4) . .
O4 Eu2 C30 O7 39.1(2) . .
O4 Eu2 C30 O7 -39.1(2) 7_565 .
O5 Eu2 C30 O7 -151.0(4) 7_565 .
O5 Eu2 C30 O7 151.0(4) . .
O5A Eu2 C30 O7 -130.1(4) 7_565 .
O5A Eu2 C30 O7 130.1(4) . .
Cl1 Eu2 C30 O7 -95.7(12) 7_565 .
Cl1 Eu2 C30 O7 95.7(12) . .
O8 Eu2 C30 O7 180.000(4) . .
Cl1A Eu2 C30 O7 103(4) . .
C3 C4 N1 N2 -175.8(8) . .
C5 C4 N1 N2 2.1(13) . .
C4 N1 N2 C7 179.4(7) . .
C12 C7 N2 N1 -172.5(10) . .
C8 C7 N2 N1 3.5(13) . .
C16 C17 N3 N4 -0.8(19) . .
C18 C17 N3 N4 175.1(11) . .
C16 C17 N3 C20 7(2) . .
C18 C17 N3 C20 -177.4(12) . .
C21 C20 N3 N4 -1(2) . .
C25 C20 N3 N4 -176.1(14) . .
N4 C20 N3 C17 -11.3(15) . .
C21 C20 N3 C17 -12(3) . .
C25 C20 N3 C17 172.6(14) . .
C17 N3 N4 C20 172.3(10) . .
C17 N3 N4 C20A -176.3(10) . .
C20 N3 N4 C20A 11.4(11) . .
C21 C20 N4 N3 179.7(11) . .
C25 C20 N4 N3 4.6(17) . .
C21 C20 N4 C20A 132(4) . .
C25 C20 N4 C20A -43(3) . .
N3 C20 N4 C20A -48(4) . .
C21A C20A N4 N3 165.0(12) . .
C25A C20A N4 N3 -24.8(17) . .
C21A C20A N4 C20 -61(3) . .
C25A C20A N4 C20 109(4) . .
O9 C31 N5 C31 -54.4(16) . 7_565
O9 C31 N5 C31 -36.2(11) 7_565 7_565
C31 C31 N5 C33 135.0(13) 7_565 7_565
O9 C31 N5 C33 80.6(19) . 7_565
O9 C31 N5 C33 98.8(15) 7_565 7_565
C31 C31 N5 C33 58.8(16) 7_565 .
O9 C31 N5 C33 4(2) . .
O9 C31 N5 C33 23(2) 7_565 .
C31 C31 N5 C32 -140.7(13) 7_565 .
O9 C31 N5 C32 164.9(17) . .
O9 C31 N5 C32 -176.9(14) 7_565 .
C31 C31 N5 C32 -67.9(19) 7_565 7_565
O9 C31 N5 C32 -122(2) . 7_565
O9 C31 N5 C32 -104(2) 7_565 7_565
C33 C33 N5 C31 124.3(10) 7_565 7_565
C33 C33 N5 C31 88.1(14) 7_565 .
C33 C33 N5 C32 -71.7(15) 7_565 .
C33 C33 N5 C32 -122.2(12) 7_565 7_565
O4 C13 O3 Eu1 -28(3) . .
C11 C13 O3 Eu1 162.7(12) . .
O6A Eu1 O3 C13 6(3) 4_556 .
O6A Eu1 O3 C13 121(2) 6_657 .
O3 Eu1 O3 C13 -40(2) 7_565 .
O9 Eu1 O3 C13 -115(2) 7_565 .
O9 Eu1 O3 C13 -125(2) . .
O6 Eu1 O3 C13 63(2) 4_556 .
O6 Eu1 O3 C13 102(2) 6_657 .
O7 Eu1 O3 C13 37.5(19) . .
O8 Eu1 O3 C13 -173.6(18) 6_657 .
Eu2 Eu1 O3 C13 19.2(19) . .
Eu2 Eu1 O3 C13 151.9(18) 6_657 .
O3 C13 O4 Eu2 15(3) . .
C11 C13 O4 Eu2 -175.4(11) . .
O4 Eu2 O4 C13 61.1(19) 7_565 .
O5 Eu2 O4 C13 158.3(18) 7_565 .
O5 Eu2 O4 C13 -155.4(19) . .
O5A Eu2 O4 C13 93(3) 7_565 .
O5A Eu2 O4 C13 -126.5(19) . .
Cl1 Eu2 O4 C13 131.1(19) 7_565 .
Cl1 Eu2 O4 C13 156(2) . .
O7 Eu2 O4 C13 -21.1(18) . .
O8 Eu2 O4 C13 -55.9(19) . .
C30 Eu2 O4 C13 -38.0(19) . .
Cl1A Eu2 O4 C13 147(2) . .
O8 C30 O7 Eu1 180.000(5) . .
Eu2 C30 O7 Eu1 180.000(4) . .
O8 C30 O7 Eu2 0.000(5) . .
O6A Eu1 O7 C30 -53.9(4) 4_556 .
O6A Eu1 O7 C30 53.9(4) 6_657 .
O3 Eu1 O7 C30 -139.6(3) 7_565 .
O3 Eu1 O7 C30 139.6(3) . .
O9 Eu1 O7 C30 -169.1(6) 7_565 .
O9 Eu1 O7 C30 169.1(6) . .
O6 Eu1 O7 C30 -24.8(4) 4_556 .
O6 Eu1 O7 C30 24.8(4) 6_657 .
O8 Eu1 O7 C30 0.000(6) 6_657 .
Eu2 Eu1 O7 C30 180.000(6) . .
Eu2 Eu1 O7 C30 0.000(5) 6_657 .
O6A Eu1 O7 Eu2 126.1(4) 4_556 .
O6A Eu1 O7 Eu2 -126.1(4) 6_657 .
O3 Eu1 O7 Eu2 40.4(3) 7_565 .
O3 Eu1 O7 Eu2 -40.4(3) . .
O9 Eu1 O7 Eu2 10.9(6) 7_565 .
O9 Eu1 O7 Eu2 -10.9(6) . .
O6 Eu1 O7 Eu2 155.2(4) 4_556 .
O6 Eu1 O7 Eu2 -155.2(4) 6_657 .
O8 Eu1 O7 Eu2 180.0 6_657 .
Eu2 Eu1 O7 Eu2 180.0 6_657 .
O4 Eu2 O7 C30 -141.1(3) . .
O4 Eu2 O7 C30 141.1(3) 7_565 .
O5 Eu2 O7 C30 39.3(5) 7_565 .
O5 Eu2 O7 C30 -39.3(5) . .
O5A Eu2 O7 C30 52.5(4) 7_565 .
O5A Eu2 O7 C30 -52.5(4) . .
Cl1 Eu2 O7 C30 147.0(6) 7_565 .
Cl1 Eu2 O7 C30 -147.0(6) . .
O8 Eu2 O7 C30 0.000(4) . .
Cl1A Eu2 O7 C30 -168(2) . .
O4 Eu2 O7 Eu1 38.9(3) . .
O4 Eu2 O7 Eu1 -38.9(3) 7_565 .
O5 Eu2 O7 Eu1 -140.7(5) 7_565 .
O5 Eu2 O7 Eu1 140.7(5) . .
O5A Eu2 O7 Eu1 -127.5(4) 7_565 .
O5A Eu2 O7 Eu1 127.5(4) . .
Cl1 Eu2 O7 Eu1 -33.0(6) 7_565 .
Cl1 Eu2 O7 Eu1 33.0(6) . .
O8 Eu2 O7 Eu1 180.000(2) . .
C30 Eu2 O7 Eu1 180.000(3) . .
Cl1A Eu2 O7 Eu1 12(2) . .
O7 C30 O8 Eu1 180.000(4) . 6_557
Eu2 C30 O8 Eu1 180.000(5) . 6_557
O7 C30 O8 Eu2 0.000(4) . .
O4 Eu2 O8 C30 45.6(3) . .
O4 Eu2 O8 C30 -45.6(3) 7_565 .
O5 Eu2 O8 C30 -153.4(4) 7_565 .
O5 Eu2 O8 C30 153.4(4) . .
O5A Eu2 O8 C30 -126.7(5) 7_565 .
O5A Eu2 O8 C30 126.7(5) . .
Cl1 Eu2 O8 C30 -148.2(6) 7_565 .
Cl1 Eu2 O8 C30 148.2(6) . .
O7 Eu2 O8 C30 0.000(4) . .
Cl1A Eu2 O8 C30 169(2) . .
O4 Eu2 O8 Eu1 -134.4(3) . 6_557
O4 Eu2 O8 Eu1 134.4(3) 7_565 6_557
O5 Eu2 O8 Eu1 26.6(4) 7_565 6_557
O5 Eu2 O8 Eu1 -26.6(4) . 6_557
O5A Eu2 O8 Eu1 53.3(5) 7_565 6_557
O5A Eu2 O8 Eu1 -53.3(5) . 6_557
Cl1 Eu2 O8 Eu1 31.8(6) 7_565 6_557
Cl1 Eu2 O8 Eu1 -31.8(6) . 6_557
O7 Eu2 O8 Eu1 180.000(2) . 6_557
C30 Eu2 O8 Eu1 180.000(3) . 6_557
Cl1A Eu2 O8 Eu1 -11(2) . 6_557
C31 C31 O9 O9 0.000(16) 7_565 7_565
N5 C31 O9 O9 50.6(14) . 7_565
N5 C31 O9 C31 50.6(14) . 7_565
O9 C31 O9 C31 0.00(2) 7_565 7_565
C31 C31 O9 Eu1 93.2(13) 7_565 .
N5 C31 O9 Eu1 143.8(11) . .
O9 C31 O9 Eu1 93.2(13) 7_565 .
O6A Eu1 O9 O9 -28.5(4) 4_556 7_565
O6A Eu1 O9 O9 -154.3(4) 6_657 7_565
O3 Eu1 O9 O9 49.2(2) 7_565 7_565
O3 Eu1 O9 O9 128.7(3) . 7_565
O6 Eu1 O9 O9 -59.1(7) 4_556 7_565
O6 Eu1 O9 O9 -132.5(5) 6_657 7_565
O7 Eu1 O9 O9 98.9(5) . 7_565
O8 Eu1 O9 O9 -87.98(11) 6_657 7_565
Eu2 Eu1 O9 O9 93.75(19) . 7_565
Eu2 Eu1 O9 O9 -90.89(6) 6_657 7_565
O6A Eu1 O9 C31 -129.3(16) 4_556 .
O6A Eu1 O9 C31 104.9(16) 6_657 .
O3 Eu1 O9 C31 -51.6(16) 7_565 .
O3 Eu1 O9 C31 28.0(15) . .
O9 Eu1 O9 C31 -100.8(16) 7_565 .
O6 Eu1 O9 C31 -159.8(14) 4_556 .
O6 Eu1 O9 C31 126.8(15) 6_657 .
O7 Eu1 O9 C31 -2(2) . .
O8 Eu1 O9 C31 171.3(17) 6_657 .
Eu2 Eu1 O9 C31 -7.0(17) . .
Eu2 Eu1 O9 C31 168.4(15) 6_657 .
O6A Eu1 O9 C31 -72.0(10) 4_556 7_565
O6A Eu1 O9 C31 162.2(10) 6_657 7_565
O3 Eu1 O9 C31 5.6(10) 7_565 7_565
O3 Eu1 O9 C31 85.2(10) . 7_565
O9 Eu1 O9 C31 -43.5(10) 7_565 7_565
O6 Eu1 O9 C31 -102.6(10) 4_556 7_565
O6 Eu1 O9 C31 -176.0(9) 6_657 7_565
O7 Eu1 O9 C31 55.4(13) . 7_565
O8 Eu1 O9 C31 -131.5(10) 6_657 7_565
Eu2 Eu1 O9 C31 50.2(11) . 7_565
Eu2 Eu1 O9 C31 -134.4(9) 6_657 7_565
Eu2 Cl1A O2W Cl1A 7(4) . 7_565
